data_4106635
loop_
_publ_author_name
'Wenshan Ren'
'Guofu Zi'
'De-Cai Fang'
'Marc D. Walter'

_publ_section_title
;
 Thorium Oxo and Sulfido Metallocenes: Synthesis, Structure, Reactivity,
 and Computational Studies
;
_journal_name_full 'Journal of the American Chemical Society'
_journal_page_first 13183
_journal_page_last 13196
_journal_paper_doi 10.1021/ja205280k
_journal_volume 133
_journal_year 2011
_chemical_formula_moiety 'C45 H68 N S2 Th'
_chemical_formula_sum 'C45 H68 N S2 Th'
_chemical_formula_weight 919.16
_chemical_name_systematic
;
 ?
;
_space_group_IT_number 2
_symmetry_cell_setting triclinic
_symmetry_space_group_name_Hall '-P 1'
_symmetry_space_group_name_H-M 'P -1'
_atom_sites_solution_hydrogens geom
_atom_sites_solution_primary direct
_atom_sites_solution_secondary difmap
_audit_creation_method SHELXL-97
_cell_angle_alpha 102.819(12)
_cell_angle_beta 91.689(13)
_cell_angle_gamma 115.728(8)
_cell_formula_units_Z 2
_cell_length_a 10.281(5)
_cell_length_b 10.986(5)
_cell_length_c 21.757(13)
_cell_measurement_reflns_used 1400
_cell_measurement_temperature 150(2)
_cell_measurement_theta_max 20.05
_cell_measurement_theta_min 2.22
_cell_volume 2136.4(19)
_computing_cell_refinement 'Bruker SMART'
_computing_data_collection 'Bruker SMART'
_computing_data_reduction 'Bruker SAINT'
_computing_molecular_graphics 'Bruker SHELXTL'
_computing_publication_material 'Bruker SHELXTL'
_computing_structure_refinement 'SHELXL-97 (Sheldrick, 1997)'
_computing_structure_solution 'SHELXS-97 (Sheldrick, 1990)'
_diffrn_ambient_temperature 150(2)
_diffrn_measured_fraction_theta_full 0.990
_diffrn_measured_fraction_theta_max 0.990
_diffrn_measurement_device_type 'CCD area detector'
_diffrn_measurement_method 'phi and omega scans'
_diffrn_radiation_monochromator graphite
_diffrn_radiation_source 'fine-focus sealed tube'
_diffrn_radiation_type MoK\a
_diffrn_radiation_wavelength 0.71073
_diffrn_reflns_av_R_equivalents 0.0484
_diffrn_reflns_av_sigmaI/netI 0.1051
_diffrn_reflns_limit_h_max 12
_diffrn_reflns_limit_h_min -11
_diffrn_reflns_limit_k_max 13
_diffrn_reflns_limit_k_min -13
_diffrn_reflns_limit_l_max 26
_diffrn_reflns_limit_l_min -18
_diffrn_reflns_number 10850
_diffrn_reflns_theta_full 25.25
_diffrn_reflns_theta_max 25.25
_diffrn_reflns_theta_min 2.10
_exptl_absorpt_coefficient_mu 3.618
_exptl_absorpt_correction_T_max 0.7607
_exptl_absorpt_correction_T_min 0.5315
_exptl_absorpt_correction_type multi-scan
_exptl_absorpt_process_details SADABS
_exptl_crystal_colour yellow
_exptl_crystal_density_diffrn 1.429
_exptl_crystal_description block
_exptl_crystal_F_000 934
_exptl_crystal_size_max 0.20
_exptl_crystal_size_mid 0.10
_exptl_crystal_size_min 0.08
_refine_diff_density_max 1.218
_refine_diff_density_min -0.923
_refine_diff_density_rms 0.179
_refine_ls_extinction_method none
_refine_ls_goodness_of_fit_ref 0.982
_refine_ls_hydrogen_treatment constr
_refine_ls_matrix_type full
_refine_ls_number_parameters 461
_refine_ls_number_reflns 7671
_refine_ls_number_restraints 0
_refine_ls_restrained_S_all 0.982
_refine_ls_R_factor_all 0.0672
_refine_ls_R_factor_gt 0.0508
_refine_ls_shift/su_max 0.000
_refine_ls_shift/su_mean 0.000
_refine_ls_structure_factor_coef Fsqd
_refine_ls_weighting_details 'calc w=1/[\s^2^(Fo^2^)+(0.0327P)^2^+0.0000P] where P=(Fo^2^+2Fc^2^)/3'
_refine_ls_weighting_scheme calc
_refine_ls_wR_factor_gt 0.0945
_refine_ls_wR_factor_ref 0.1016
_reflns_number_gt 6240
_reflns_number_total 7671
_reflns_threshold_expression >2sigma(I)
_cod_data_source_file ja205280k_si_002_06.cif
_cod_data_source_block compound13
_cod_database_code 4106635

loop_
_symmetry_equiv_pos_as_xyz
'x, y, z'
'-x, -y, -z'

loop_
_atom_site_label
_atom_site_type_symbol
_atom_site_fract_x
_atom_site_fract_y
_atom_site_fract_z
_atom_site_U_iso_or_equiv
_atom_site_adp_type
_atom_site_occupancy
_atom_site_symmetry_multiplicity
_atom_site_calc_flag
_atom_site_refinement_flags
Th1 Th 0.86982(3) 0.54076(3) 0.249648(13) 0.01704(9) Uani 1 1 d .
S1 S 0.7623(2) 0.7292(2) 0.27174(9) 0.0246(4) Uani 1 1 d .
S2 S 0.5065(2) 0.6360(2) 0.17481(10) 0.0327(5) Uani 1 1 d .
N1 N 0.6732(7) 0.5020(6) 0.1774(3) 0.0205(14) Uani 1 1 d .
C1 C 1.0686(8) 0.7218(7) 0.1860(3) 0.0204(17) Uani 1 1 d .
C2 C 1.1554(8) 0.7013(7) 0.2325(3) 0.0210(17) Uani 1 1 d .
C3 C 1.1351(7) 0.5622(7) 0.2108(3) 0.0167(16) Uani 1 1 d .
H3 H 1.1796 0.5206 0.2325 0.020 Uiso 1 1 calc R
C4 C 1.0409(8) 0.4944(7) 0.1534(3) 0.0176(16) Uani 1 1 d .
C5 C 0.9971(8) 0.5916(7) 0.1399(3) 0.0215(17) Uani 1 1 d .
H5 H 0.9286 0.5723 0.1044 0.026 Uiso 1 1 calc R
C6 C 1.0756(8) 0.8523(7) 0.1682(3) 0.0220(17) Uani 1 1 d .
C7 C 0.9391(9) 0.8183(8) 0.1260(3) 0.0282(19) Uani 1 1 d .
H7A H 0.9228 0.7429 0.0882 0.042 Uiso 1 1 calc R
H7B H 0.9501 0.9017 0.1129 0.042 Uiso 1 1 calc R
H7C H 0.8556 0.7883 0.1494 0.042 Uiso 1 1 calc R
C8 C 1.2029(9) 0.8980(8) 0.1287(4) 0.034(2) Uani 1 1 d .
H8A H 1.1851 0.8206 0.0915 0.052 Uiso 1 1 calc R
H8B H 1.2944 0.9234 0.1550 0.052 Uiso 1 1 calc R
H8C H 1.2099 0.9789 0.1144 0.052 Uiso 1 1 calc R
C9 C 1.0996(8) 0.9781(7) 0.2232(3) 0.0265(18) Uani 1 1 d .
H9A H 1.1078 1.0560 0.2060 0.040 Uiso 1 1 calc R
H9B H 1.1896 1.0068 0.2515 0.040 Uiso 1 1 calc R
H9C H 1.0169 0.9519 0.2472 0.040 Uiso 1 1 calc R
C10 C 1.2547(8) 0.7996(8) 0.2938(3) 0.0224(17) Uani 1 1 d .
C11 C 1.3899(8) 0.9227(8) 0.2821(4) 0.032(2) Uani 1 1 d .
H11A H 1.4463 0.8866 0.2549 0.049 Uiso 1 1 calc R
H11B H 1.4506 0.9822 0.3230 0.049 Uiso 1 1 calc R
H11C H 1.3589 0.9779 0.2611 0.049 Uiso 1 1 calc R
C12 C 1.1674(9) 0.8530(8) 0.3397(3) 0.0293(19) Uani 1 1 d .
H12A H 1.1263 0.9020 0.3192 0.044 Uiso 1 1 calc R
H12B H 1.2324 0.9174 0.3788 0.044 Uiso 1 1 calc R
H12C H 1.0882 0.7734 0.3502 0.044 Uiso 1 1 calc R
C13 C 1.3115(9) 0.7216(9) 0.3280(4) 0.034(2) Uani 1 1 d .
H13A H 1.2290 0.6433 0.3376 0.051 Uiso 1 1 calc R
H13B H 1.3740 0.7856 0.3678 0.051 Uiso 1 1 calc R
H13C H 1.3680 0.6859 0.3007 0.051 Uiso 1 1 calc R
C14 C 1.0290(9) 0.3661(8) 0.1029(4) 0.0259(18) Uani 1 1 d .
C15 C 1.0913(9) 0.2837(8) 0.1301(4) 0.032(2) Uani 1 1 d .
H15A H 1.0942 0.2111 0.0955 0.048 Uiso 1 1 calc R
H15B H 1.0296 0.2399 0.1601 0.048 Uiso 1 1 calc R
H15C H 1.1903 0.3469 0.1523 0.048 Uiso 1 1 calc R
C16 C 0.8718(9) 0.2708(8) 0.0696(4) 0.031(2) Uani 1 1 d .
H16A H 0.8380 0.3230 0.0477 0.046 Uiso 1 1 calc R
H16B H 0.8084 0.2388 0.1013 0.046 Uiso 1 1 calc R
H16C H 0.8688 0.1897 0.0384 0.046 Uiso 1 1 calc R
C17 C 1.1247(9) 0.4238(9) 0.0541(4) 0.034(2) Uani 1 1 d .
H17A H 1.1281 0.3467 0.0225 0.051 Uiso 1 1 calc R
H17B H 1.2235 0.4900 0.0756 0.051 Uiso 1 1 calc R
H17C H 1.0840 0.4720 0.0327 0.051 Uiso 1 1 calc R
C18 C 0.8120(8) 0.5200(7) 0.3792(3) 0.0210(17) Uani 1 1 d .
C19 C 0.6733(8) 0.4320(7) 0.3404(3) 0.0187(16) Uani 1 1 d .
C20 C 0.6903(8) 0.3211(8) 0.2992(3) 0.0205(17) Uani 1 1 d .
H20 H 0.6166 0.2485 0.2668 0.025 Uiso 1 1 calc R
C21 C 0.8295(8) 0.3334(7) 0.3129(3) 0.0173(16) Uani 1 1 d .
C22 C 0.9059(8) 0.4589(7) 0.3614(3) 0.0194(16) Uani 1 1 d .
H22 H 1.0052 0.4965 0.3793 0.023 Uiso 1 1 calc R
C23 C 0.8581(9) 0.6398(8) 0.4419(3) 0.0245(18) Uani 1 1 d .
C24 C 1.0157(9) 0.6853(8) 0.4708(3) 0.031(2) Uani 1 1 d .
H24A H 1.0460 0.7664 0.5076 0.047 Uiso 1 1 calc R
H24B H 1.0807 0.7106 0.4388 0.047 Uiso 1 1 calc R
H24C H 1.0208 0.6080 0.4843 0.047 Uiso 1 1 calc R
C25 C 0.8503(10) 0.7721(8) 0.4350(4) 0.037(2) Uani 1 1 d .
H25A H 0.8714 0.8369 0.4772 0.056 Uiso 1 1 calc R
H25B H 0.7523 0.7472 0.4151 0.056 Uiso 1 1 calc R
H25C H 0.9222 0.8170 0.4084 0.056 Uiso 1 1 calc R
C26 C 0.7656(10) 0.5818(9) 0.4920(4) 0.042(2) Uani 1 1 d .
H26A H 0.7710 0.4968 0.4958 0.063 Uiso 1 1 calc R
H26B H 0.6639 0.5594 0.4791 0.063 Uiso 1 1 calc R
H26C H 0.8026 0.6520 0.5331 0.063 Uiso 1 1 calc R
C27 C 0.5159(8) 0.4154(8) 0.3437(4) 0.0252(18) Uani 1 1 d .
C28 C 0.4991(9) 0.5460(8) 0.3723(4) 0.036(2) Uani 1 1 d .
H28A H 0.5541 0.5902 0.4153 0.055 Uiso 1 1 calc R
H28B H 0.3957 0.5205 0.3743 0.055 Uiso 1 1 calc R
H28C H 0.5367 0.6116 0.3457 0.055 Uiso 1 1 calc R
C29 C 0.4453(9) 0.3090(8) 0.3828(4) 0.031(2) Uani 1 1 d .
H29A H 0.4451 0.2202 0.3618 0.046 Uiso 1 1 calc R
H29B H 0.3447 0.2939 0.3858 0.046 Uiso 1 1 calc R
H29C H 0.5009 0.3451 0.4256 0.046 Uiso 1 1 calc R
C30 C 0.4272(9) 0.3510(9) 0.2772(4) 0.036(2) Uani 1 1 d .
H30A H 0.4754 0.4105 0.2491 0.054 Uiso 1 1 calc R
H30B H 0.3291 0.3437 0.2797 0.054 Uiso 1 1 calc R
H30C H 0.4200 0.2576 0.2602 0.054 Uiso 1 1 calc R
C31 C 0.8739(8) 0.2159(7) 0.2946(3) 0.0190(16) Uani 1 1 d .
C32 C 0.8194(9) 0.1260(8) 0.3410(4) 0.0277(19) Uani 1 1 d .
H32A H 0.8360 0.0432 0.3278 0.042 Uiso 1 1 calc R
H32B H 0.7148 0.0965 0.3413 0.042 Uiso 1 1 calc R
H32C H 0.8722 0.1802 0.3838 0.042 Uiso 1 1 calc R
C33 C 0.8008(8) 0.1251(8) 0.2276(3) 0.0292(19) Uani 1 1 d .
H33A H 0.8311 0.1826 0.1972 0.044 Uiso 1 1 calc R
H33B H 0.6946 0.0844 0.2260 0.044 Uiso 1 1 calc R
H33C H 0.8299 0.0499 0.2165 0.044 Uiso 1 1 calc R
C34 C 1.0380(8) 0.2744(8) 0.3012(4) 0.0256(18) Uani 1 1 d .
H34A H 1.0753 0.3322 0.2713 0.038 Uiso 1 1 calc R
H34B H 1.0643 0.1971 0.2917 0.038 Uiso 1 1 calc R
H34C H 1.0808 0.3317 0.3448 0.038 Uiso 1 1 calc R
C42 C 0.6416(8) 0.6090(8) 0.2014(3) 0.0242(18) Uani 1 1 d .
C36 C 0.5999(8) 0.4043(8) 0.1164(3) 0.0228(17) Uani 1 1 d .
C37 C 0.5293(8) 0.2620(8) 0.1118(4) 0.0278(19) Uani 1 1 d .
H37 H 0.5248 0.2297 0.1491 0.033 Uiso 1 1 calc R
C38 C 0.4654(9) 0.1670(8) 0.0534(4) 0.033(2) Uani 1 1 d .
H38 H 0.4177 0.0699 0.0511 0.039 Uiso 1 1 calc R
C39 C 0.4694(8) 0.2102(8) -0.0017(4) 0.0247(18) Uani 1 1 d .
C40 C 0.3990(10) 0.1077(9) -0.0658(4) 0.044(2) Uani 1 1 d .
H40A H 0.4535 0.1454 -0.0989 0.066 Uiso 1 1 calc R
H40B H 0.2982 0.0922 -0.0742 0.066 Uiso 1 1 calc R
H40C H 0.3997 0.0187 -0.0658 0.066 Uiso 1 1 calc R
C41 C 0.5408(8) 0.3524(9) 0.0037(3) 0.0275(19) Uani 1 1 d .
H41 H 0.5455 0.3847 -0.0336 0.033 Uiso 1 1 calc R
C35 C 0.6058(8) 0.4495(8) 0.0621(3) 0.0264(18) Uani 1 1 d .
H42 H 0.6541 0.5467 0.0645 0.032 Uiso 1 1 calc R
C43 C 0.3824(9) 1.0016(9) 0.5290(4) 0.033(2) Uani 1 1 d .
H43 H 0.3015 1.0027 0.5487 0.040 Uiso 1 1 calc R
C44 C 0.4221(9) 0.8968(9) 0.5296(4) 0.034(2) Uani 1 1 d .
H44 H 0.3690 0.8259 0.5500 0.041 Uiso 1 1 calc R
C45 C 0.5390(9) 0.8953(9) 0.5004(4) 0.033(2) Uani 1 1 d .
H45 H 0.5654 0.8226 0.5006 0.040 Uiso 1 1 calc R

loop_
_atom_site_aniso_label
_atom_site_aniso_U_11
_atom_site_aniso_U_22
_atom_site_aniso_U_33
_atom_site_aniso_U_23
_atom_site_aniso_U_13
_atom_site_aniso_U_12
Th1 0.01508(15) 0.01986(15) 0.01643(15) 0.00650(11) 0.00395(10) 0.00719(11)
S1 0.0284(12) 0.0232(11) 0.0233(11) 0.0058(9) 0.0026(9) 0.0128(9)
S2 0.0295(12) 0.0471(14) 0.0311(12) 0.0140(10) 0.0052(9) 0.0241(11)
N1 0.022(4) 0.021(3) 0.018(3) 0.007(3) 0.007(3) 0.009(3)
C1 0.020(4) 0.019(4) 0.019(4) 0.005(3) 0.006(3) 0.005(3)
C2 0.024(4) 0.008(4) 0.014(4) -0.004(3) 0.000(3) -0.003(3)
C3 0.012(4) 0.021(4) 0.014(4) 0.003(3) 0.003(3) 0.005(3)
C4 0.018(4) 0.013(4) 0.015(4) -0.001(3) 0.003(3) 0.003(3)
C5 0.018(4) 0.026(4) 0.017(4) 0.009(3) 0.007(3) 0.005(4)
C6 0.023(4) 0.020(4) 0.024(4) 0.009(3) 0.010(3) 0.009(4)
C7 0.045(5) 0.021(4) 0.027(5) 0.017(4) 0.008(4) 0.017(4)
C8 0.034(5) 0.028(5) 0.038(5) 0.016(4) 0.013(4) 0.007(4)
C9 0.026(5) 0.023(4) 0.029(5) 0.006(4) 0.010(4) 0.010(4)
C10 0.017(4) 0.024(4) 0.023(4) 0.003(3) 0.005(3) 0.008(4)
C11 0.017(4) 0.026(5) 0.045(5) 0.005(4) -0.001(4) 0.004(4)
C12 0.037(5) 0.030(5) 0.018(4) 0.002(4) 0.000(4) 0.014(4)
C13 0.026(5) 0.041(5) 0.027(5) 0.005(4) -0.006(4) 0.012(4)
C14 0.032(5) 0.020(4) 0.022(4) 0.003(3) 0.011(4) 0.010(4)
C15 0.048(6) 0.027(5) 0.027(5) 0.006(4) 0.016(4) 0.023(4)
C16 0.031(5) 0.019(4) 0.032(5) -0.006(4) -0.003(4) 0.009(4)
C17 0.031(5) 0.037(5) 0.028(5) 0.002(4) 0.009(4) 0.011(4)
C18 0.025(4) 0.021(4) 0.017(4) 0.008(3) 0.009(3) 0.008(4)
C19 0.019(4) 0.024(4) 0.022(4) 0.011(3) 0.009(3) 0.014(4)
C20 0.017(4) 0.026(4) 0.019(4) 0.003(3) -0.001(3) 0.012(4)
C21 0.020(4) 0.021(4) 0.015(4) 0.011(3) 0.007(3) 0.009(3)
C22 0.022(4) 0.026(4) 0.014(4) 0.008(3) 0.008(3) 0.012(4)
C23 0.032(5) 0.022(4) 0.014(4) -0.003(3) 0.007(3) 0.010(4)
C24 0.050(6) 0.030(5) 0.009(4) -0.006(3) -0.008(4) 0.020(4)
C25 0.040(6) 0.032(5) 0.037(5) 0.001(4) 0.009(4) 0.018(4)
C26 0.054(6) 0.040(6) 0.029(5) 0.004(4) 0.013(4) 0.022(5)
C27 0.016(4) 0.029(4) 0.035(5) 0.008(4) 0.014(4) 0.015(4)
C28 0.034(5) 0.035(5) 0.055(6) 0.019(4) 0.020(4) 0.025(4)
C29 0.028(5) 0.033(5) 0.041(5) 0.020(4) 0.022(4) 0.017(4)
C30 0.027(5) 0.044(5) 0.047(6) 0.022(5) 0.008(4) 0.020(4)
C31 0.024(4) 0.016(4) 0.017(4) 0.005(3) 0.004(3) 0.009(3)
C32 0.030(5) 0.024(4) 0.032(5) 0.010(4) 0.008(4) 0.013(4)
C33 0.022(5) 0.029(5) 0.029(5) -0.006(4) 0.001(4) 0.012(4)
C34 0.022(4) 0.019(4) 0.035(5) -0.004(4) 0.006(4) 0.013(4)
C42 0.015(4) 0.033(5) 0.021(4) 0.010(4) 0.002(3) 0.007(4)
C36 0.014(4) 0.033(5) 0.019(4) 0.009(4) 0.001(3) 0.007(4)
C37 0.027(5) 0.034(5) 0.029(5) 0.019(4) 0.010(4) 0.014(4)
C38 0.036(5) 0.018(4) 0.031(5) 0.006(4) 0.002(4) 0.001(4)
C39 0.019(4) 0.020(4) 0.026(5) -0.001(3) -0.002(3) 0.004(3)
C40 0.058(7) 0.032(5) 0.037(6) 0.016(4) 0.000(5) 0.013(5)
C41 0.025(5) 0.046(5) 0.014(4) 0.013(4) 0.006(3) 0.016(4)
C35 0.025(5) 0.026(4) 0.025(5) 0.007(4) 0.004(4) 0.008(4)
C43 0.032(5) 0.042(5) 0.025(5) 0.009(4) 0.005(4) 0.015(4)
C44 0.036(5) 0.036(5) 0.022(5) 0.009(4) 0.000(4) 0.008(4)
C45 0.040(6) 0.039(5) 0.024(5) 0.016(4) 0.002(4) 0.017(4)

loop_
_atom_type_symbol
_atom_type_description
_atom_type_scat_dispersion_real
_atom_type_scat_dispersion_imag
_atom_type_scat_source
C C 0.0033 0.0016 'International Tables Vol C Tables 4.2.6.8 and 6.1.1.4'
H H 0.0000 0.0000 'International Tables Vol C Tables 4.2.6.8 and 6.1.1.4'
N N 0.0061 0.0033 'International Tables Vol C Tables 4.2.6.8 and 6.1.1.4'
S S 0.1246 0.1234 'International Tables Vol C Tables 4.2.6.8 and 6.1.1.4'
Th Th -7.2400 8.8979 'International Tables Vol C Tables 4.2.6.8 and 6.1.1.4'

loop_
_geom_angle_atom_site_label_1
_geom_angle_atom_site_label_2
_geom_angle_atom_site_label_3
_geom_angle
_geom_angle_site_symmetry_1
N1 Th1 S1 62.26(15) .
N1 Th1 C2 120.5(2) .
S1 Th1 C2 102.57(16) .
N1 Th1 C20 91.4(2) .
S1 Th1 C20 106.25(15) .
C2 Th1 C20 144.5(2) .
N1 Th1 C21 117.5(2) .
S1 Th1 C21 127.87(15) .
C2 Th1 C21 115.7(2) .
C20 Th1 C21 28.86(19) .
N1 Th1 C5 76.9(2) .
S1 Th1 C5 100.69(16) .
C2 Th1 C5 48.1(2) .
C20 Th1 C5 141.2(2) .
C21 Th1 C5 131.1(2) .
N1 Th1 C3 122.1(2) .
S1 Th1 C3 130.97(15) .
C2 Th1 C3 29.32(19) .
C20 Th1 C3 121.6(2) .
C21 Th1 C3 95.2(2) .
C5 Th1 C3 46.9(2) .
N1 Th1 C1 90.9(2) .
S1 Th1 C1 85.03(16) .
C2 Th1 C1 30.0(2) .
C20 Th1 C1 168.21(19) .
C21 Th1 C1 143.2(2) .
C5 Th1 C1 29.2(2) .
C3 Th1 C1 48.3(2) .
N1 Th1 C22 136.5(2) .
S1 Th1 C22 111.50(14) .
C2 Th1 C22 103.0(2) .
C20 Th1 C22 47.0(2) .
C21 Th1 C22 28.99(19) .
C5 Th1 C22 141.6(2) .
C3 Th1 C22 95.1(2) .
C1 Th1 C22 132.5(2) .
N1 Th1 C4 95.0(2) .
S1 Th1 C4 129.15(15) .
C2 Th1 C4 48.19(19) .
C20 Th1 C4 120.0(2) .
C21 Th1 C4 102.9(2) .
C5 Th1 C4 28.64(19) .
C3 Th1 C4 28.39(19) .
C1 Th1 C4 48.3(2) .
C22 Th1 C4 115.1(2) .
N1 Th1 C19 91.2(2) .
S1 Th1 C19 80.82(14) .
C2 Th1 C19 146.2(2) .
C20 Th1 C19 28.67(19) .
C21 Th1 C19 47.69(19) .
C5 Th1 C19 165.3(2) .
C3 Th1 C19 140.8(2) .
C1 Th1 C19 162.77(19) .
C22 Th1 C19 46.9(2) .
C4 Th1 C19 148.36(19) .
N1 Th1 C18 116.9(2) .
S1 Th1 C18 84.26(15) .
C2 Th1 C18 117.9(2) .
C20 Th1 C18 46.7(2) .
C21 Th1 C18 47.41(19) .
C5 Th1 C18 165.8(2) .
C3 Th1 C18 120.3(2) .
C1 Th1 C18 140.4(2) .
C22 Th1 C18 28.29(19) .
C4 Th1 C18 143.2(2) .
C19 Th1 C18 28.3(2) .
C42 S1 Th1 80.4(3) .
C42 N1 C36 121.0(6) .
C42 N1 Th1 104.3(5) .
C36 N1 Th1 134.4(5) .
C5 C1 C2 105.6(6) .
C5 C1 C6 117.9(6) .
C2 C1 C6 133.5(6) .
C5 C1 Th1 75.2(4) .
C2 C1 Th1 73.8(4) .
C6 C1 Th1 131.0(5) .
C3 C2 C1 106.8(6) .
C3 C2 C10 121.7(7) .
C1 C2 C10 131.5(6) .
C3 C2 Th1 76.4(4) .
C1 C2 Th1 76.2(4) .
C10 C2 Th1 113.8(4) .
C4 C3 C2 110.6(6) .
C4 C3 Th1 78.5(4) .
C2 C3 Th1 74.3(4) .
C4 C3 H3 124.7 .
C2 C3 H3 124.7 .
Th1 C3 H3 114.4 .
C3 C4 C5 105.8(6) .
C3 C4 C14 127.4(7) .
C5 C4 C14 123.5(6) .
C3 C4 Th1 73.1(4) .
C5 C4 Th1 73.0(4) .
C14 C4 Th1 135.0(5) .
C4 C5 C1 111.0(7) .
C4 C5 Th1 78.4(4) .
C1 C5 Th1 75.6(4) .
C4 C5 H5 124.5 .
C1 C5 H5 124.5 .
Th1 C5 H5 113.4 .
C7 C6 C9 106.1(6) .
C7 C6 C1 111.6(6) .
C9 C6 C1 117.1(6) .
C7 C6 C8 107.1(6) .
C9 C6 C8 108.7(6) .
C1 C6 C8 105.9(6) .
C6 C7 H7A 109.5 .
C6 C7 H7B 109.5 .
H7A C7 H7B 109.5 .
C6 C7 H7C 109.5 .
H7A C7 H7C 109.5 .
H7B C7 H7C 109.5 .
C6 C8 H8A 109.5 .
C6 C8 H8B 109.5 .
H8A C8 H8B 109.5 .
C6 C8 H8C 109.5 .
H8A C8 H8C 109.5 .
H8B C8 H8C 109.5 .
C6 C9 H9A 109.5 .
C6 C9 H9B 109.5 .
H9A C9 H9B 109.5 .
C6 C9 H9C 109.5 .
H9A C9 H9C 109.5 .
H9B C9 H9C 109.5 .
C2 C10 C13 110.2(6) .
C2 C10 C11 112.7(6) .
C13 C10 C11 106.4(6) .
C2 C10 C12 109.9(6) .
C13 C10 C12 106.5(6) .
C11 C10 C12 110.9(6) .
C10 C11 H11A 109.5 .
C10 C11 H11B 109.5 .
H11A C11 H11B 109.5 .
C10 C11 H11C 109.5 .
H11A C11 H11C 109.5 .
H11B C11 H11C 109.5 .
C10 C12 H12A 109.5 .
C10 C12 H12B 109.5 .
H12A C12 H12B 109.5 .
C10 C12 H12C 109.5 .
H12A C12 H12C 109.5 .
H12B C12 H12C 109.5 .
C10 C13 H13A 109.5 .
C10 C13 H13B 109.5 .
H13A C13 H13B 109.5 .
C10 C13 H13C 109.5 .
H13A C13 H13C 109.5 .
H13B C13 H13C 109.5 .
C15 C14 C17 106.5(6) .
C15 C14 C16 110.8(6) .
C17 C14 C16 109.1(7) .
C15 C14 C4 112.1(6) .
C17 C14 C4 105.8(6) .
C16 C14 C4 112.1(6) .
C14 C15 H15A 109.5 .
C14 C15 H15B 109.5 .
H15A C15 H15B 109.5 .
C14 C15 H15C 109.5 .
H15A C15 H15C 109.5 .
H15B C15 H15C 109.5 .
C14 C16 H16A 109.5 .
C14 C16 H16B 109.5 .
H16A C16 H16B 109.5 .
C14 C16 H16C 109.5 .
H16A C16 H16C 109.5 .
H16B C16 H16C 109.5 .
C14 C17 H17A 109.5 .
C14 C17 H17B 109.5 .
H17A C17 H17B 109.5 .
C14 C17 H17C 109.5 .
H17A C17 H17C 109.5 .
H17B C17 H17C 109.5 .
C22 C18 C19 107.6(6) .
C22 C18 C23 119.4(7) .
C19 C18 C23 131.3(6) .
C22 C18 Th1 72.1(4) .
C19 C18 Th1 75.7(4) .
C23 C18 Th1 128.9(5) .
C20 C19 C18 105.7(6) .
C20 C19 C27 117.7(6) .
C18 C19 C27 135.1(6) .
C20 C19 Th1 70.2(4) .
C18 C19 Th1 76.0(4) .
C27 C19 Th1 128.4(5) .
C21 C20 C19 110.9(7) .
C21 C20 Th1 76.0(4) .
C19 C20 Th1 81.1(4) .
C21 C20 H20 124.5 .
C19 C20 H20 124.5 .
Th1 C20 H20 110.5 .
C20 C21 C22 106.2(6) .
C20 C21 C31 125.8(7) .
C22 C21 C31 125.6(6) .
C20 C21 Th1 75.1(4) .
C22 C21 Th1 76.9(4) .
C31 C21 Th1 127.3(4) .
C21 C22 C18 109.6(7) .
C21 C22 Th1 74.1(4) .
C18 C22 Th1 79.6(4) .
C21 C22 H22 125.2 .
C18 C22 H22 125.2 .
Th1 C22 H22 113.2 .
C25 C23 C26 110.2(6) .
C25 C23 C24 106.8(6) .
C26 C23 C24 104.4(7) .
C25 C23 C18 115.5(6) .
C26 C23 C18 108.8(6) .
C24 C23 C18 110.6(6) .
C23 C24 H24A 109.5 .
C23 C24 H24B 109.5 .
H24A C24 H24B 109.5 .
C23 C24 H24C 109.5 .
H24A C24 H24C 109.5 .
H24B C24 H24C 109.5 .
C23 C25 H25A 109.5 .
C23 C25 H25B 109.5 .
H25A C25 H25B 109.5 .
C23 C25 H25C 109.5 .
H25A C25 H25C 109.5 .
H25B C25 H25C 109.5 .
C23 C26 H26A 109.5 .
C23 C26 H26B 109.5 .
H26A C26 H26B 109.5 .
C23 C26 H26C 109.5 .
H26A C26 H26C 109.5 .
H26B C26 H26C 109.5 .
C28 C27 C30 106.9(7) .
C28 C27 C29 108.8(6) .
C30 C27 C29 106.8(7) .
C28 C27 C19 117.5(7) .
C30 C27 C19 110.2(6) .
C29 C27 C19 106.2(6) .
C27 C28 H28A 109.5 .
C27 C28 H28B 109.5 .
H28A C28 H28B 109.5 .
C27 C28 H28C 109.5 .
H28A C28 H28C 109.5 .
H28B C28 H28C 109.5 .
C27 C29 H29A 109.5 .
C27 C29 H29B 109.5 .
H29A C29 H29B 109.5 .
C27 C29 H29C 109.5 .
H29A C29 H29C 109.5 .
H29B C29 H29C 109.5 .
C27 C30 H30A 109.5 .
C27 C30 H30B 109.5 .
H30A C30 H30B 109.5 .
C27 C30 H30C 109.5 .
H30A C30 H30C 109.5 .
H30B C30 H30C 109.5 .
C34 C31 C32 108.2(6) .
C34 C31 C21 110.8(6) .
C32 C31 C21 107.1(6) .
C34 C31 C33 111.9(6) .
C32 C31 C33 108.3(6) .
C21 C31 C33 110.3(6) .
C31 C32 H32A 109.5 .
C31 C32 H32B 109.5 .
H32A C32 H32B 109.5 .
C31 C32 H32C 109.5 .
H32A C32 H32C 109.5 .
H32B C32 H32C 109.5 .
C31 C33 H33A 109.5 .
C31 C33 H33B 109.5 .
H33A C33 H33B 109.5 .
C31 C33 H33C 109.5 .
H33A C33 H33C 109.5 .
H33B C33 H33C 109.5 .
C31 C34 H34A 109.5 .
C31 C34 H34B 109.5 .
H34A C34 H34B 109.5 .
C31 C34 H34C 109.5 .
H34A C34 H34C 109.5 .
H34B C34 H34C 109.5 .
N1 C42 S2 128.1(6) .
N1 C42 S1 113.0(5) .
S2 C42 S1 118.9(5) .
N1 C42 Th1 49.7(4) .
S2 C42 Th1 176.1(4) .
S1 C42 Th1 63.4(2) .
C35 C36 C37 119.2(7) .
C35 C36 N1 121.0(7) .
C37 C36 N1 119.7(6) .
C38 C37 C36 120.4(7) .
C38 C37 H37 119.8 .
C36 C37 H37 119.8 .
C37 C38 C39 121.4(7) .
C37 C38 H38 119.3 .
C39 C38 H38 119.3 .
C38 C39 C41 117.4(7) .
C38 C39 C40 121.9(7) .
C41 C39 C40 120.6(7) .
C39 C40 H40A 109.5 .
C39 C40 H40B 109.5 .
H40A C40 H40B 109.5 .
C39 C40 H40C 109.5 .
H40A C40 H40C 109.5 .
H40B C40 H40C 109.5 .
C39 C41 C35 122.0(7) .
C39 C41 H41 119.0 .
C35 C41 H41 119.0 .
C36 C35 C41 119.6(7) .
C36 C35 H42 120.2 .
C41 C35 H42 120.2 .
C45 C43 C44 119.5(8) 2_676
C45 C43 H43 120.3 2_676
C44 C43 H43 120.3 .
C45 C44 C43 119.9(8) .
C45 C44 H44 120.0 .
C43 C44 H44 120.0 .
C43 C45 C44 120.6(8) 2_676
C43 C45 H45 119.7 2_676
C44 C45 H45 119.7 .

loop_
_geom_bond_atom_site_label_1
_geom_bond_atom_site_label_2
_geom_bond_distance
_geom_bond_site_symmetry_2
Th1 N1 2.347(6) .
Th1 S1 2.704(2) .
Th1 C2 2.780(7) .
Th1 C20 2.793(7) .
Th1 C21 2.804(7) .
Th1 C5 2.806(7) .
Th1 C3 2.806(7) .
Th1 C1 2.812(7) .
Th1 C22 2.840(7) .
Th1 C4 2.875(7) .
Th1 C19 2.931(7) .
Th1 C18 2.935(7) .
S1 C42 1.787(8) .
S2 C42 1.655(8) .
N1 C42 1.353(9) .
N1 C36 1.445(9) .
C1 C5 1.415(10) .
C1 C2 1.446(10) .
C1 C6 1.540(10) .
C2 C3 1.414(9) .
C2 C10 1.521(10) .
C3 C4 1.395(9) .
C3 H3 0.9500 .
C4 C5 1.406(9) .
C4 C14 1.537(9) .
C5 H5 0.9500 .
C6 C7 1.507(10) .
C6 C9 1.536(9) .
C6 C8 1.547(10) .
C7 H7A 0.9800 .
C7 H7B 0.9800 .
C7 H7C 0.9800 .
C8 H8A 0.9800 .
C8 H8B 0.9800 .
C8 H8C 0.9800 .
C9 H9A 0.9800 .
C9 H9B 0.9800 .
C9 H9C 0.9800 .
C10 C13 1.522(10) .
C10 C11 1.539(10) .
C10 C12 1.549(10) .
C11 H11A 0.9800 .
C11 H11B 0.9800 .
C11 H11C 0.9800 .
C12 H12A 0.9800 .
C12 H12B 0.9800 .
C12 H12C 0.9800 .
C13 H13A 0.9800 .
C13 H13B 0.9800 .
C13 H13C 0.9800 .
C14 C15 1.516(10) .
C14 C17 1.521(10) .
C14 C16 1.536(10) .
C15 H15A 0.9800 .
C15 H15B 0.9800 .
C15 H15C 0.9800 .
C16 H16A 0.9800 .
C16 H16B 0.9800 .
C16 H16C 0.9800 .
C17 H17A 0.9800 .
C17 H17B 0.9800 .
C17 H17C 0.9800 .
C18 C22 1.414(9) .
C18 C19 1.432(10) .
C18 C23 1.563(10) .
C19 C20 1.424(9) .
C19 C27 1.553(9) .
C20 C21 1.395(9) .
C20 H20 0.9500 .
C21 C22 1.413(10) .
C21 C31 1.525(9) .
C22 H22 0.9500 .
C23 C25 1.529(10) .
C23 C26 1.530(10) .
C23 C24 1.539(11) .
C24 H24A 0.9800 .
C24 H24B 0.9800 .
C24 H24C 0.9800 .
C25 H25A 0.9800 .
C25 H25B 0.9800 .
C25 H25C 0.9800 .
C26 H26A 0.9800 .
C26 H26B 0.9800 .
C26 H26C 0.9800 .
C27 C28 1.516(10) .
C27 C30 1.527(11) .
C27 C29 1.535(10) .
C28 H28A 0.9800 .
C28 H28B 0.9800 .
C28 H28C 0.9800 .
C29 H29A 0.9800 .
C29 H29B 0.9800 .
C29 H29C 0.9800 .
C30 H30A 0.9800 .
C30 H30B 0.9800 .
C30 H30C 0.9800 .
C31 C34 1.512(10) .
C31 C32 1.517(9) .
C31 C33 1.525(10) .
C32 H32A 0.9800 .
C32 H32B 0.9800 .
C32 H32C 0.9800 .
C33 H33A 0.9800 .
C33 H33B 0.9800 .
C33 H33C 0.9800 .
C34 H34A 0.9800 .
C34 H34B 0.9800 .
C34 H34C 0.9800 .
C36 C35 1.372(10) .
C36 C37 1.387(10) .
C37 C38 1.379(10) .
C37 H37 0.9500 .
C38 C39 1.380(10) .
C38 H38 0.9500 .
C39 C41 1.383(10) .
C39 C40 1.506(10) .
C40 H40A 0.9800 .
C40 H40B 0.9800 .
C40 H40C 0.9800 .
C41 C35 1.389(10) .
C41 H41 0.9500 .
C35 H42 0.9500 .
C43 C45 1.379(11) 2_676
C43 C44 1.381(11) .
C43 H43 0.9500 .
C44 C45 1.380(11) .
C44 H44 0.9500 .
C45 C43 1.379(11) 2_676
C45 H45 0.9500 .
